data_7208306
loop_
_publ_author_name
'Babaryk, Artem A.'
'Odynets, Ievgen V.'
'Slobodyanik, Nikolay S.'
'Baumer, Vyacheslav N.'
'Khainakov, Sergei'

_publ_section_title
;
 Structure-driven mixed-site borate--phosphate K5Ta8BP4O34: synthesis,
 structural, spectroscopic and theoretical study
;
_journal_issue 15
_journal_name_full CrystEngComm
_journal_page_first 5071
_journal_paper_doi 10.1039/c2ce25451d
_journal_volume 14
_journal_year 2012
_chemical_formula_structural 'K5 (Ta8 O14) (B P4 O20)'
_chemical_formula_sum 'B K5 O34 P4 Ta8'
_chemical_formula_weight 2321.79
_chemical_name_systematic
;
?
;
_space_group_IT_number 13
_symmetry_cell_setting monoclinic
_symmetry_space_group_name_Hall '-P 2yc'
_symmetry_space_group_name_H-M 'P 1 2/c 1'
_atom_sites_solution_primary isomor
_atom_sites_solution_secondary difmap
_audit_conform_dict_location ftp://ftp.iucr.org/pub/cif_core.dic
_audit_conform_dict_name cif_core.dic
_audit_conform_dict_version 2.4
_audit_creation_date 2012-02-21T12:57:21-00:00
_audit_creation_method 'WinGX routine CIF_UPDATE'
_cell_angle_alpha 90
_cell_angle_beta 125.007(2)
_cell_angle_gamma 90
_cell_formula_units_Z 2
_cell_length_a 13.8436(5)
_cell_length_b 6.4099(2)
_cell_length_c 20.5475(8)
_cell_measurement_reflns_used 10356
_cell_measurement_temperature 295(2)
_cell_measurement_theta_max 40.8784
_cell_measurement_theta_min 2.9760
_cell_volume 1493.44(10)
_computing_structure_refinement 'SHELXL-97 (Sheldrick, 2008)'
_computing_structure_solution 'SHELXL-97 (Sheldrick, 2008)'
_diffrn_ambient_temperature 295(2)
_diffrn_measured_fraction_theta_full 0.999
_diffrn_measured_fraction_theta_max 0.999
_diffrn_radiation_monochromator graphite
_diffrn_radiation_type MoK\a
_diffrn_radiation_wavelength 0.71073
_diffrn_reflns_av_unetI/netI 0.0664
_diffrn_reflns_limit_h_max 17
_diffrn_reflns_limit_h_min -17
_diffrn_reflns_limit_k_max 0
_diffrn_reflns_limit_k_min -8
_diffrn_reflns_limit_l_max 16
_diffrn_reflns_limit_l_min -26
_diffrn_reflns_number 3432
_diffrn_reflns_theta_full 27.5
_diffrn_reflns_theta_max 27.5
_diffrn_reflns_theta_min 2.96
_exptl_absorpt_coefficient_mu 30.212
_exptl_absorpt_correction_T_max 0.095
_exptl_absorpt_correction_T_min 0.047
_exptl_absorpt_correction_type multi-scan
_exptl_absorpt_process_details
;
R.H. Blessing, Acta Cryst. (1995), A51, 33-38
;
_exptl_crystal_density_diffrn 5.163
_exptl_crystal_density_method 'not measured'
_exptl_crystal_F_000 2032
_exptl_crystal_size_max 0.1
_exptl_crystal_size_mid 0.1
_exptl_crystal_size_min 0.1
_refine_diff_density_max 1.702
_refine_diff_density_min -1.915
_refine_diff_density_rms 0.4
_refine_ls_extinction_method none
_refine_ls_goodness_of_fit_ref 1.079
_refine_ls_matrix_type full
_refine_ls_number_parameters 245
_refine_ls_number_reflns 3432
_refine_ls_number_restraints 0
_refine_ls_restrained_S_all 1.079
_refine_ls_R_factor_all 0.0413
_refine_ls_R_factor_gt 0.0282
_refine_ls_shift/su_max 0.001
_refine_ls_shift/su_mean 0
_refine_ls_structure_factor_coef Fsqd
_refine_ls_weighting_details 'calc w=1/[\s^2^(Fo^2^)+(0.0000P)^2^+0.5534P] where P=(Fo^2^+2Fc^2^)/3'
_refine_ls_weighting_scheme calc
_refine_ls_wR_factor_gt 0.0626
_refine_ls_wR_factor_ref 0.0666
_reflns_number_gt 2832
_reflns_number_total 3432
_reflns_threshold_expression >2sigma(I)
_cod_data_source_file c2ce25451d.txt
_cod_data_source_block new
_cod_depositor_comments
;
The following automatic conversions were performed:

'_symmetry_cell_setting' value 'Monoclinic' changed to 'monoclinic'
according to /home/saulius/struct/CIF-dictionaries/cif_core.dic
dictionary named 'cif_core.dic' version 2.4.1 from 2010-06-29.

Automatic conversion script
Id: cif_fix_values 1891 2012-01-12 08:04:46Z andrius 
;
_cod_original_cell_volume 1493.44(9)
_cod_original_sg_symbol_H-M 'P 2/c'
_cod_database_code 7208306

loop_
_symmetry_equiv_pos_as_xyz
'x, y, z'
'-x, y, -z+1/2'
'-x, -y, -z'
'x, -y, z-1/2'

loop_
_atom_site_label
_atom_site_type_symbol
_atom_site_fract_x
_atom_site_fract_y
_atom_site_fract_z
_atom_site_U_iso_or_equiv
_atom_site_adp_type
_atom_site_occupancy
_atom_site_symmetry_multiplicity
_atom_site_calc_flag
_atom_site_refinement_flags
Ta1 Ta 0.16808(3) 0.98368(5) 0.06079(2) 0.01833(9) Uani 1 1 d .
Ta2 Ta 0.24565(3) 0.99438(5) 0.271218(19) 0.01618(9) Uani 1 1 d .
Ta3 Ta 0.54044(3) 0.76502(5) 0.354723(18) 0.01453(9) Uani 1 1 d .
Ta4 Ta 0.75480(3) 0.77027(5) 0.568372(19) 0.01712(9) Uani 1 1 d .
P1 P 0 0.1485(5) 0.25 0.0161(6) Uani 1 2 d S
P2 P 0.2196(2) 0.4952(4) 0.05137(16) 0.0151(5) Uani 0.75 1 d P
B2 B 0.2196(2) 0.4952(4) 0.05137(16) 0.0151(5) Uani 0.25 1 d P
P3 P 0.3053(2) 0.4954(3) 0.32002(14) 0.0102(4) Uani 0.75 1 d P
B3 B 0.3053(2) 0.4954(3) 0.32002(14) 0.0102(4) Uani 0.25 1 d P
O1 O 0 0 0 0.0188(17) Uani 1 2 d S
O2 O 0.1880(5) -0.0161(8) 0.1628(3) 0.0173(11) Uani 1 1 d .
O3 O 0.3452(5) -0.0326(8) 0.1235(3) 0.0161(11) Uani 1 1 d .
O4 O 0.1755(5) -0.0506(9) -0.0320(3) 0.0175(11) Uani 1 1 d .
O5 O 0.1734(5) 0.2909(8) 0.0562(4) 0.0198(12) Uani 1 1 d .
O6 O 0.1562(5) 0.6719(8) 0.0625(3) 0.0163(11) Uani 1 1 d .
O7 O 0.4122(5) -0.0379(8) 0.3190(3) 0.0137(11) Uani 1 1 d .
O8 O 0.2783(5) 0.0308(8) 0.3785(3) 0.0147(11) Uani 1 1 d .
O9 O 0.0741(5) 0.0102(8) 0.2340(3) 0.0161(11) Uani 1 1 d .
O10 O 0.2524(5) 0.3066(8) 0.2660(3) 0.0149(11) Uani 1 1 d .
O11 O 0.2291(5) 0.6858(8) 0.2742(3) 0.0156(11) Uani 1 1 d .
O12 O 0.6038(5) 0.7827(9) 0.4710(3) 0.0155(11) Uani 1 1 d .
O13 O 0.4299(5) 0.5279(8) 0.3431(3) 0.0177(12) Uani 1 1 d .
O14 O 0.6495(5) 0.5112(8) 0.3868(3) 0.0163(11) Uani 1 1 d .
O15 O 0.5 0.7120(12) 0.25 0.0175(16) Uani 1 2 d S
O16 O 0.6893(5) 0.5381(9) 0.6042(4) 0.0195(12) Uani 1 1 d .
O17 O 0.8014(5) 0.5152(8) 0.5302(4) 0.0184(12) Uani 1 1 d .
O18 O 0.9178(5) 0.7133(9) 0.6769(4) 0.0194(12) Uani 1 1 d .
K1 K 0.5 0.2661(4) 0.25 0.0371(7) Uani 1 2 d S
K2 K 0.5764(3) 0.2512(4) 0.48007(18) 0.0564(8) Uani 1 1 d .
K3A K 1.0106(5) 0.3447(11) 0.6316(3) 0.0535(15) Uani 0.5 1 d P
K3B K 1.0463(10) 0.465(2) 0.6311(6) 0.0535(15) Uani 0.3 1 d P
K3C K 1.0484(14) 0.557(3) 0.6198(10) 0.0535(15) Uani 0.2 1 d P

loop_
_atom_site_aniso_label
_atom_site_aniso_U_11
_atom_site_aniso_U_22
_atom_site_aniso_U_33
_atom_site_aniso_U_23
_atom_site_aniso_U_13
_atom_site_aniso_U_12
Ta1 0.01345(16) 0.02445(18) 0.01466(17) 0.00061(13) 0.00664(14) 0.00221(13)
Ta2 0.01250(15) 0.02082(16) 0.01367(17) 0.00032(12) 0.00661(14) 0.00160(12)
Ta3 0.01352(15) 0.01590(15) 0.01127(16) -0.00085(12) 0.00541(13) -0.00046(12)
Ta4 0.01470(16) 0.01946(16) 0.01338(17) -0.00058(13) 0.00581(14) 0.00110(13)
P1 0.0109(12) 0.0195(13) 0.0155(14) 0 0.0062(12) 0
P2 0.0123(11) 0.0121(11) 0.0155(12) 0.0001(9) 0.0048(10) -0.0006(9)
B2 0.0123(11) 0.0121(11) 0.0155(12) 0.0001(9) 0.0048(10) -0.0006(9)
P3 0.0093(10) 0.0089(10) 0.0116(11) 0.0003(8) 0.0056(10) -0.0005(8)
B3 0.0093(10) 0.0089(10) 0.0116(11) 0.0003(8) 0.0056(10) -0.0005(8)
O1 0.021(4) 0.012(3) 0.022(4) -0.005(3) 0.011(4) -0.005(3)
O2 0.018(3) 0.021(3) 0.010(3) -0.002(2) 0.006(2) 0.003(2)
O3 0.016(3) 0.015(2) 0.015(3) 0.000(2) 0.008(2) 0.004(2)
O4 0.016(3) 0.020(3) 0.012(3) 0.002(2) 0.005(2) 0.002(2)
O5 0.019(3) 0.013(2) 0.024(3) 0.000(2) 0.011(3) 0.003(2)
O6 0.016(3) 0.013(2) 0.019(3) -0.001(2) 0.010(2) 0.003(2)
O7 0.010(2) 0.009(2) 0.020(3) 0.001(2) 0.008(2) 0.000(2)
O8 0.016(3) 0.019(3) 0.006(2) 0.000(2) 0.004(2) 0.003(2)
O9 0.011(2) 0.022(3) 0.010(3) -0.004(2) 0.003(2) 0.000(2)
O10 0.017(3) 0.010(2) 0.017(3) -0.001(2) 0.009(2) 0.000(2)
O11 0.017(3) 0.014(2) 0.015(3) 0.000(2) 0.008(2) -0.001(2)
O12 0.011(2) 0.021(3) 0.011(3) 0.002(2) 0.005(2) 0.000(2)
O13 0.011(2) 0.014(2) 0.020(3) -0.001(2) 0.004(2) -0.001(2)
O14 0.013(3) 0.018(3) 0.016(3) 0.002(2) 0.007(2) 0.002(2)
O15 0.021(4) 0.020(4) 0.008(4) 0 0.007(3) 0
O16 0.021(3) 0.015(2) 0.020(3) -0.003(2) 0.011(3) -0.009(2)
O17 0.025(3) 0.016(3) 0.019(3) -0.001(2) 0.015(3) -0.001(2)
O18 0.013(3) 0.026(3) 0.018(3) -0.002(2) 0.008(2) 0.001(2)
K1 0.052(2) 0.0202(12) 0.0236(15) 0 0.0125(15) 0
K2 0.0688(19) 0.0393(13) 0.0385(15) 0.0015(11) 0.0176(14) 0.0033(13)
K3A 0.039(2) 0.063(4) 0.040(2) 0.009(3) 0.011(2) 0.027(3)
K3B 0.039(2) 0.063(4) 0.040(2) 0.009(3) 0.011(2) 0.027(3)
K3C 0.039(2) 0.063(4) 0.040(2) 0.009(3) 0.011(2) 0.027(3)

loop_
_atom_type_symbol
_atom_type_description
_atom_type_scat_dispersion_real
_atom_type_scat_dispersion_imag
_atom_type_scat_source
O O 0.0106 0.006 'International Tables Vol C Tables 4.2.6.8 and 6.1.1.4'
P P 0.1023 0.0942 'International Tables Vol C Tables 4.2.6.8 and 6.1.1.4'
K K 0.2009 0.2494 'International Tables Vol C Tables 4.2.6.8 and 6.1.1.4'
Ta Ta -0.7052 6.5227 'International Tables Vol C Tables 4.2.6.8 and 6.1.1.4'
B B 0.0013 0.0007 'International Tables Vol C Tables 4.2.6.8 and 6.1.1.4'

loop_
_geom_angle_atom_site_label_1
_geom_angle_atom_site_label_2
_geom_angle_atom_site_label_3
_geom_angle
_geom_angle_site_symmetry_1
_geom_angle_site_symmetry_3
O1 Ta1 O2 94.08(17) 1_565 1_565
O1 Ta1 O5 88.80(17) 1_565 1_565
O2 Ta1 O5 93.7(2) 1_565 1_565
O1 Ta1 O4 95.33(16) 1_565 1_565
O2 Ta1 O4 168.9(2) 1_565 1_565
O5 Ta1 O4 92.3(2) 1_565 1_565
O1 Ta1 O6 89.12(16) 1_565 .
O2 Ta1 O6 86.8(2) 1_565 .
O5 Ta1 O6 177.9(2) 1_565 .
O4 Ta1 O6 87.5(2) 1_565 .
O1 Ta1 O3 179.20(16) 1_565 1_565
O2 Ta1 O3 86.7(2) 1_565 1_565
O5 Ta1 O3 91.0(2) 1_565 1_565
O4 Ta1 O3 83.9(2) 1_565 1_565
O6 Ta1 O3 91.1(2) . 1_565
O2 Ta2 O7 99.7(2) 1_565 1_565
O2 Ta2 O8 169.5(2) 1_565 1_565
O7 Ta2 O8 90.2(2) 1_565 1_565
O2 Ta2 O11 91.3(2) 1_565 .
O7 Ta2 O11 90.2(2) 1_565 .
O8 Ta2 O11 92.2(2) 1_565 .
O2 Ta2 O10 88.5(2) 1_565 1_565
O7 Ta2 O10 93.2(2) 1_565 1_565
O8 Ta2 O10 87.4(2) 1_565 1_565
O11 Ta2 O10 176.6(2) . 1_565
O2 Ta2 O9 86.9(2) 1_565 1_565
O7 Ta2 O9 172.4(2) 1_565 1_565
O8 Ta2 O9 83.4(2) 1_565 1_565
O11 Ta2 O9 86.0(2) . 1_565
O10 Ta2 O9 90.6(2) 1_565 1_565
O3 Ta3 O15 93.0(2) 2_665 .
O3 Ta3 O7 95.9(2) 2_665 1_565
O15 Ta3 O7 94.3(2) . 1_565
O3 Ta3 O12 86.9(2) 2_665 .
O15 Ta3 O12 170.3(2) . .
O7 Ta3 O12 95.3(2) 1_565 .
O3 Ta3 O14 96.1(2) 2_665 .
O15 Ta3 O14 84.7(2) . .
O7 Ta3 O14 168.0(2) 1_565 .
O12 Ta3 O14 85.7(2) . .
O3 Ta3 O13 173.5(2) 2_665 .
O15 Ta3 O13 91.2(2) . .
O7 Ta3 O13 88.8(2) 1_565 .
O12 Ta3 O13 88.2(2) . .
O14 Ta3 O13 79.3(2) . .
O12 Ta4 O8 95.4(2) . 3_666
O12 Ta4 O4 93.5(2) . 2_665
O8 Ta4 O4 99.5(2) 3_666 2_665
O12 Ta4 O17 91.6(2) . .
O8 Ta4 O17 168.3(2) 3_666 .
O4 Ta4 O17 89.4(2) 2_665 .
O12 Ta4 O16 87.9(2) . .
O8 Ta4 O16 88.8(2) 3_666 .
O4 Ta4 O16 171.4(2) 2_665 .
O17 Ta4 O16 82.1(2) . .
O12 Ta4 O18 172.2(2) . .
O8 Ta4 O18 88.5(2) 3_666 .
O4 Ta4 O18 92.5(2) 2_665 .
O17 Ta4 O18 83.5(2) . .
O16 Ta4 O18 85.5(2) . .
O9 P1 O9 109.0(4) . 2
O9 P1 O18 109.6(3) . 4_465
O9 P1 O18 109.4(3) 2 4_465
O9 P1 O18 109.4(3) . 3_666
O9 P1 O18 109.6(3) 2 3_666
O18 P1 O18 109.8(5) 4_465 3_666
O5 P2 O14 111.1(3) . 2_655
O5 P2 O6 109.7(3) . .
O14 P2 O6 109.9(3) 2_655 .
O5 P2 O17 109.1(3) . 2_655
O14 P2 O17 107.4(3) 2_655 2_655
O6 P2 O17 109.6(3) . 2_655
O10 P3 O13 108.9(3) . .
O10 P3 O16 110.7(3) . 3_666
O13 P3 O16 108.5(3) . 3_666
O10 P3 O11 108.2(3) . .
O13 P3 O11 110.0(3) . .
O16 P3 O11 110.5(3) 3_666 .
Ta1 O1 Ta1 180 1_545 3_565
Ta2 O2 Ta1 166.3(3) 1_545 1_545
Ta3 O3 Ta1 137.2(3) 2_645 1_545
Ta4 O4 Ta1 139.6(3) 2_645 1_545
Ta2 O7 Ta3 145.7(3) 1_545 1_545
Ta4 O8 Ta2 137.6(3) 3_666 1_545
Ta4 O12 Ta3 135.6(3) . .
Ta3 O15 Ta3 159.6(5) 2_655 .

loop_
_geom_bond_atom_site_label_1
_geom_bond_atom_site_label_2
_geom_bond_distance
_geom_bond_site_symmetry_2
Ta1 O1 1.9106(3) 1_565
Ta1 O2 1.951(5) 1_565
Ta1 O5 1.975(5) 1_565
Ta1 O4 1.980(6) 1_565
Ta1 O6 2.007(5) .
Ta1 O3 2.015(6) 1_565
Ta2 O2 1.888(5) 1_565
Ta2 O7 1.930(5) 1_565
Ta2 O8 1.994(5) 1_565
Ta2 O11 1.996(5) .
Ta2 O10 2.009(5) 1_565
Ta2 O9 2.038(5) 1_565
Ta3 O3 1.891(5) 2_665
Ta3 O15 1.9175(14) .
Ta3 O7 1.947(5) 1_565
Ta3 O12 2.021(5) .
Ta3 O14 2.054(5) .
Ta3 O13 2.072(5) .
Ta4 O12 1.893(5) .
Ta4 O8 1.898(5) 3_666
Ta4 O4 1.906(6) 2_665
Ta4 O17 2.070(5) .
Ta4 O16 2.084(6) .
Ta4 O18 2.103(6) .
P1 O9 1.527(6) .
P1 O9 1.527(6) 2
P1 O18 1.541(6) 4_465
P1 O18 1.541(6) 3_666
P2 O5 1.485(6) .
P2 O14 1.505(6) 2_655
P2 O6 1.529(6) .
P2 O17 1.533(6) 2_655
P3 O10 1.517(6) .
P3 O13 1.517(6) .
P3 O16 1.531(6) 3_666
P3 O11 1.533(6) .
K1 O3 2.936(6) .
K1 O7 3.043(6) .
K1 O13 3.091(6) .
K1 O14 2.825(6) .
K1 O15 2.858(9) .
K1 O14 2.825(6) 2_655
K1 O3 2.936(6) 2_655
K1 O7 3.043(6) 2_655
K1 O13 3.091(6) 2_655
K2 O8 3.008(6) 3_656
K2 O12 3.046(6) 1_545
K2 O12 3.188(6) 3_666
K2 O16 3.324(7) 3_666
K2 O3 3.416(7) 2_655
K2 O7 3.305(6) .
K2 O13 2.937(6) .
K2 O14 3.114(6) .
K2 O16 2.784(6) .
K2 O17 3.153(7) .
K3A O11 2.758(8) 4_666
K3A O9 2.873(9) 4_656
K3A O2 3.013(8) 4_656
K3A O6 3.062(9) 4_666
K3A O5 3.196(9) 2_655
K3A O4 3.346(9) 2_655
K3A O17 2.645(8) .
K3A O18 3.078(8) .
K3B O17 2.798(12) .
K3B O18 2.916(12) .
K3B O11 2.730(11) 4_666
K3B O6 2.745(12) 4_666
K3B O10 2.981(14) 4_666
K3B O5 3.320(16) 4_666
K3B O2 3.331(12) 4_656
K3C O6 2.791(17) 4_666
K3C O10 2.834(18) 4_666
K3C O5 2.874(19) 4_666
K3C O17 2.816(18) .
K3C O18 2.843(17) .
K3C O11 3.105(17) 4_666
K3C O6 3.229(17) 2_655
K3C O2 3.35(2) 4_666
K3A K3B 0.920(14) .
K3A K3C 1.526(19) .
K3B K3C 0.639(19) .
